data_2230354
loop_
_publ_author_name
'Paulus, Georgiana'
'Crouse, Karen A.'
'Mohamed Tahir, Mohamed Ibrahim'
'Tiekink, Edward R. T.'

_publ_section_title
;
 (<i>E</i>)-[({[(3-Methylphenyl)methyl]sulfanyl}methanethioyl)amino](1-phenylpentylidene)amine
;
_journal_coeditor_code HG5033
_journal_issue 6
_journal_name_full 'Acta Crystallographica Section E'
_journal_page_first o1370
_journal_page_last o1371
_journal_paper_doi 10.1107/S1600536811016965
_journal_volume 67
_journal_year 2011
_chemical_formula_iupac 'C20 H24 N2 S2'
_chemical_formula_moiety 'C20 H24 N2 S2'
_chemical_formula_sum 'C20 H24 N2 S2'
_chemical_formula_weight 356.53
_chemical_name_systematic
;
(<i>E</i>)-[({[(3-Methylphenyl)methyl]sulfanyl}methanethioyl)amino](1-
phenylpentylidene)amine
;
_space_group_IT_number 14
_symmetry_cell_setting monoclinic
_symmetry_space_group_name_Hall '-P 2ybc'
_symmetry_space_group_name_H-M 'P 1 21/c 1'
_atom_sites_solution_hydrogens geom
_atom_sites_solution_primary direct
_atom_sites_solution_secondary difmap
_audit_creation_method SHELXL-97
_cell_angle_alpha 90.00
_cell_angle_beta 95.8020(10)
_cell_angle_gamma 90.00
_cell_formula_units_Z 4
_cell_length_a 11.33450(10)
_cell_length_b 19.1439(3)
_cell_length_c 8.67790(10)
_cell_measurement_reflns_used 23382
_cell_measurement_temperature 150(2)
_cell_measurement_theta_max 71.2
_cell_measurement_theta_min 3.9
_cell_volume 1873.34(4)
_computing_cell_refinement 'CrysAlis PRO (Oxford Diffraction, 2010)'
_computing_data_collection 'CrysAlis PRO (Oxford Diffraction, 2010)'
_computing_data_reduction 'CrysAlis PRO (Oxford Diffraction, 2010)'
_computing_molecular_graphics 'ORTEP-3 (Farrugia, 1997) and DIAMOND (Brandenburg, 2006)'
_computing_publication_material 'publCIF (Westrip, 2010)'
_computing_structure_refinement 'SHELXL97 (Sheldrick, 2008)'
_computing_structure_solution 'SHELXS97 (Sheldrick, 2008)'
_diffrn_ambient_temperature 150(2)
_diffrn_detector_area_resol_mean 16.1952
_diffrn_measured_fraction_theta_full 0.996
_diffrn_measured_fraction_theta_max 0.996
_diffrn_measurement_device_type 'Oxford Diffraction Xcaliber Eos Gemini'
_diffrn_measurement_method \w/2\q
_diffrn_radiation_monochromator graphite
_diffrn_radiation_source 'fine-focus sealed tube'
_diffrn_radiation_type CuK\a
_diffrn_radiation_wavelength 1.54180
_diffrn_reflns_av_R_equivalents 0.0229
_diffrn_reflns_av_sigmaI/netI 0.0096
_diffrn_reflns_limit_h_max 13
_diffrn_reflns_limit_h_min -13
_diffrn_reflns_limit_k_max 23
_diffrn_reflns_limit_k_min -22
_diffrn_reflns_limit_l_max 10
_diffrn_reflns_limit_l_min -10
_diffrn_reflns_number 33884
_diffrn_reflns_theta_full 71.35
_diffrn_reflns_theta_max 71.35
_diffrn_reflns_theta_min 3.92
_diffrn_standards_decay_% 0
_diffrn_standards_interval_count 0
_diffrn_standards_interval_time 0
_diffrn_standards_number 0
_exptl_absorpt_coefficient_mu 2.584
_exptl_absorpt_correction_T_max 0.924
_exptl_absorpt_correction_T_min 0.820
_exptl_absorpt_correction_type multi-scan
_exptl_absorpt_process_details '(CrysAlis PRO; Oxford Diffraction, 2010)'
_exptl_crystal_colour pale-yellow
_exptl_crystal_density_diffrn 1.264
_exptl_crystal_density_method 'not measured'
_exptl_crystal_description block
_exptl_crystal_F_000 760
_exptl_crystal_size_max 0.18
_exptl_crystal_size_mid 0.14
_exptl_crystal_size_min 0.06
_refine_diff_density_max 0.374
_refine_diff_density_min -0.181
_refine_ls_extinction_method none
_refine_ls_goodness_of_fit_ref 1.025
_refine_ls_hydrogen_treatment mixed
_refine_ls_matrix_type full
_refine_ls_number_parameters 222
_refine_ls_number_reflns 3631
_refine_ls_number_restraints 1
_refine_ls_restrained_S_all 1.025
_refine_ls_R_factor_all 0.0351
_refine_ls_R_factor_gt 0.0333
_refine_ls_shift/su_max 0.002
_refine_ls_shift/su_mean 0.000
_refine_ls_structure_factor_coef Fsqd
_refine_ls_weighting_details 'calc w=1/[\s^2^(Fo^2^)+(0.0606P)^2^+0.5891P] where P=(Fo^2^+2Fc^2^)/3'
_refine_ls_weighting_scheme calc
_refine_ls_wR_factor_gt 0.0906
_refine_ls_wR_factor_ref 0.0917
_reflns_number_gt 3380
_reflns_number_total 3631
_reflns_threshold_expression I>2\s(I)
_cod_data_source_file hg5033.cif
_cod_data_source_block I
_cod_original_sg_symbol_H-M 'P 21/c'
_cod_database_code 2230354
_cod_database_fobs_code 2230354

loop_
_symmetry_equiv_pos_as_xyz
'x, y, z'
'-x, y+1/2, -z+1/2'
'-x, -y, -z'
'x, -y-1/2, z-1/2'

loop_
_atom_site_type_symbol
_atom_site_label
_atom_site_fract_x
_atom_site_fract_y
_atom_site_fract_z
_atom_site_U_iso_or_equiv
_atom_site_adp_type
_atom_site_calc_flag
_atom_site_refinement_flags
_atom_site_occupancy
_atom_site_symmetry_multiplicity
_atom_site_disorder_assembly
_atom_site_disorder_group
S S1 0.02007(3) 0.442478(17) 0.29961(4) 0.02821(11) Uani d . 1 1 . .
S S2 0.18648(3) 0.521432(17) 0.10978(4) 0.02677(11) Uani d . 1 1 . .
N N1 0.08701(10) 0.57396(6) 0.33862(13) 0.0265(3) Uani d D 1 1 . .
H H1N 0.0476(14) 0.5734(9) 0.4199(15) 0.032 Uiso d D 1 1 . .
N N2 0.15725(10) 0.62898(6) 0.29997(13) 0.0257(2) Uani d . 1 1 . .
C C1 0.09447(11) 0.51415(7) 0.25919(15) 0.0233(3) Uani d . 1 1 . .
C C2 0.13749(12) 0.69067(7) 0.35107(15) 0.0239(3) Uani d . 1 1 . .
C C3 0.21717(12) 0.74591(7) 0.29942(15) 0.0245(3) Uani d . 1 1 . .
C C4 0.19755(13) 0.81656(8) 0.32641(17) 0.0298(3) Uani d . 1 1 . .
H H4 0.1342 0.8301 0.3837 0.036 Uiso calc R 1 1 . .
C C5 0.26964(14) 0.86719(8) 0.27053(19) 0.0357(3) Uani d . 1 1 . .
H H5 0.2548 0.9152 0.2888 0.043 Uiso calc R 1 1 . .
C C6 0.36287(14) 0.84832(9) 0.18845(19) 0.0368(3) Uani d . 1 1 . .
H H6 0.4120 0.8832 0.1503 0.044 Uiso calc R 1 1 . .
C C7 0.38448(13) 0.77831(9) 0.16191(19) 0.0362(3) Uani d . 1 1 . .
H H7 0.4489 0.7651 0.1062 0.043 Uiso calc R 1 1 . .
C C8 0.31210(13) 0.72760(8) 0.21670(17) 0.0306(3) Uani d . 1 1 . .
H H8 0.3272 0.6797 0.1978 0.037 Uiso calc R 1 1 . .
C C9 0.03642(12) 0.70935(7) 0.44343(15) 0.0253(3) Uani d . 1 1 . .
H H9A 0.0578 0.7511 0.5075 0.030 Uiso calc R 1 1 . .
H H9B 0.0215 0.6703 0.5137 0.030 Uiso calc R 1 1 . .
C C10 -0.07651(12) 0.72428(7) 0.33483(15) 0.0265(3) Uani d . 1 1 . .
H H10A -0.0635 0.7664 0.2724 0.032 Uiso calc R 1 1 . .
H H10B -0.0918 0.6845 0.2627 0.032 Uiso calc R 1 1 . .
C C11 -0.18508(13) 0.73576(8) 0.42165(17) 0.0308(3) Uani d . 1 1 . .
H H11A -0.1981 0.6936 0.4839 0.037 Uiso calc R 1 1 . .
H H11B -0.1696 0.7754 0.4941 0.037 Uiso calc R 1 1 . .
C C12 -0.29719(13) 0.75075(9) 0.3150(2) 0.0372(3) Uani d . 1 1 . .
H H12A -0.2865 0.7937 0.2567 0.056 Uiso calc R 1 1 . .
H H12B -0.3642 0.7565 0.3770 0.056 Uiso calc R 1 1 . .
H H12C -0.3131 0.7117 0.2428 0.056 Uiso calc R 1 1 . .
C C13 0.17797(13) 0.43434(7) 0.02445(18) 0.0296(3) Uani d . 1 1 . .
H H13A 0.1842 0.3982 0.1064 0.035 Uiso calc R 1 1 . .
H H13B 0.1018 0.4281 -0.0407 0.035 Uiso calc R 1 1 . .
C C14 0.28092(12) 0.42893(7) -0.07279(16) 0.0260(3) Uani d . 1 1 . .
C C15 0.26557(12) 0.44105(7) -0.23135(17) 0.0269(3) Uani d . 1 1 . .
H H15 0.1886 0.4515 -0.2797 0.032 Uiso calc R 1 1 . .
C C16 0.36119(13) 0.43818(7) -0.32117(17) 0.0285(3) Uani d . 1 1 . .
C C17 0.47312(13) 0.42296(8) -0.24810(17) 0.0310(3) Uani d . 1 1 . .
H H17 0.5392 0.4209 -0.3072 0.037 Uiso calc R 1 1 . .
C C18 0.48925(13) 0.41079(8) -0.08963(18) 0.0333(3) Uani d . 1 1 . .
H H18 0.5661 0.4004 -0.0411 0.040 Uiso calc R 1 1 . .
C C19 0.39395(13) 0.41375(8) -0.00206(17) 0.0309(3) Uani d . 1 1 . .
H H19 0.4055 0.4054 0.1063 0.037 Uiso calc R 1 1 . .
C C20 0.34264(15) 0.45187(10) -0.49302(19) 0.0431(4) Uani d . 1 1 . .
H H20A 0.3238 0.5013 -0.5112 0.065 Uiso calc R 1 1 . .
H H20B 0.2770 0.4231 -0.5395 0.065 Uiso calc R 1 1 . .
H H20C 0.4151 0.4401 -0.5401 0.065 Uiso calc R 1 1 . .

loop_
_atom_site_aniso_label
_atom_site_aniso_U_11
_atom_site_aniso_U_22
_atom_site_aniso_U_33
_atom_site_aniso_U_12
_atom_site_aniso_U_13
_atom_site_aniso_U_23
S1 0.0308(2) 0.02422(19) 0.03141(19) -0.00527(12) 0.01214(14) -0.00176(13)
S2 0.03181(19) 0.02038(18) 0.03037(19) -0.00134(12) 0.01409(14) -0.00156(12)
N1 0.0300(6) 0.0232(6) 0.0281(6) -0.0013(4) 0.0118(5) -0.0015(4)
N2 0.0273(6) 0.0215(6) 0.0290(6) -0.0007(4) 0.0066(4) -0.0008(4)
C1 0.0221(6) 0.0231(6) 0.0252(6) 0.0019(5) 0.0049(5) 0.0017(5)
C2 0.0262(6) 0.0242(7) 0.0211(6) 0.0035(5) 0.0008(5) 0.0000(5)
C3 0.0254(6) 0.0239(7) 0.0233(6) 0.0009(5) -0.0019(5) -0.0007(5)
C4 0.0299(7) 0.0257(7) 0.0334(7) 0.0020(5) 0.0019(6) -0.0028(6)
C5 0.0381(8) 0.0242(7) 0.0438(8) -0.0020(6) -0.0003(7) -0.0010(6)
C6 0.0346(8) 0.0354(8) 0.0400(8) -0.0110(6) 0.0016(6) 0.0045(6)
C7 0.0295(7) 0.0403(9) 0.0399(8) -0.0018(6) 0.0088(6) 0.0002(7)
C8 0.0296(7) 0.0273(7) 0.0353(7) 0.0017(6) 0.0052(6) -0.0011(6)
C9 0.0304(7) 0.0224(6) 0.0237(6) 0.0014(5) 0.0052(5) -0.0014(5)
C10 0.0275(7) 0.0265(7) 0.0260(6) -0.0003(5) 0.0050(5) -0.0018(5)
C11 0.0312(7) 0.0293(7) 0.0332(7) 0.0011(6) 0.0092(6) -0.0005(6)
C12 0.0287(7) 0.0371(8) 0.0466(9) 0.0038(6) 0.0077(6) -0.0051(7)
C13 0.0322(7) 0.0217(7) 0.0370(7) -0.0021(5) 0.0137(6) -0.0064(6)
C14 0.0288(7) 0.0184(6) 0.0323(7) -0.0002(5) 0.0107(5) -0.0039(5)
C15 0.0249(7) 0.0216(7) 0.0346(7) 0.0012(5) 0.0050(5) 0.0001(5)
C16 0.0298(7) 0.0259(7) 0.0306(7) -0.0002(5) 0.0069(6) 0.0012(5)
C17 0.0266(7) 0.0327(7) 0.0353(7) 0.0032(6) 0.0116(6) 0.0011(6)
C18 0.0256(7) 0.0369(8) 0.0374(8) 0.0052(6) 0.0035(6) 0.0026(6)
C19 0.0340(7) 0.0311(8) 0.0282(7) 0.0014(6) 0.0065(6) 0.0000(6)
C20 0.0372(9) 0.0600(11) 0.0326(8) -0.0027(8) 0.0063(7) 0.0077(7)

loop_
_atom_type_symbol
_atom_type_description
_atom_type_scat_dispersion_real
_atom_type_scat_dispersion_imag
_atom_type_scat_source
C C 0.0181 0.0091 'International Tables Vol C Tables 4.2.6.8 and 6.1.1.4'
H H 0.0000 0.0000 'International Tables Vol C Tables 4.2.6.8 and 6.1.1.4'
N N 0.0311 0.0180 'International Tables Vol C Tables 4.2.6.8 and 6.1.1.4'
S S 0.3331 0.5567 'International Tables Vol C Tables 4.2.6.8 and 6.1.1.4'

loop_
_geom_angle_atom_site_label_1
_geom_angle_atom_site_label_2
_geom_angle_atom_site_label_3
_geom_angle_site_symmetry_1
_geom_angle_site_symmetry_3
_geom_angle
_geom_angle_publ_flag
C1 S2 C13 . . 102.54(6) ?
C1 N1 N2 . . 117.22(11) ?
C1 N1 H1N . . 118.0(12) ?
N2 N1 H1N . . 124.0(12) ?
C2 N2 N1 . . 119.37(11) ?
N1 C1 S1 . . 122.30(10) ?
N1 C1 S2 . . 112.67(10) ?
S1 C1 S2 . . 125.01(8) ?
N2 C2 C3 . . 114.55(12) ?
N2 C2 C9 . . 124.65(12) ?
C3 C2 C9 . . 120.57(11) ?
C4 C3 C8 . . 118.29(13) ?
C4 C3 C2 . . 121.77(12) ?
C8 C3 C2 . . 119.90(12) ?
C5 C4 C3 . . 120.64(14) ?
C5 C4 H4 . . 119.7 ?
C3 C4 H4 . . 119.7 ?
C6 C5 C4 . . 120.42(14) ?
C6 C5 H5 . . 119.8 ?
C4 C5 H5 . . 119.8 ?
C5 C6 C7 . . 119.73(14) ?
C5 C6 H6 . . 120.1 ?
C7 C6 H6 . . 120.1 ?
C8 C7 C6 . . 119.99(14) ?
C8 C7 H7 . . 120.0 ?
C6 C7 H7 . . 120.0 ?
C7 C8 C3 . . 120.92(14) ?
C7 C8 H8 . . 119.5 ?
C3 C8 H8 . . 119.5 ?
C2 C9 C10 . . 110.42(11) ?
C2 C9 H9A . . 109.6 ?
C10 C9 H9A . . 109.6 ?
C2 C9 H9B . . 109.6 ?
C10 C9 H9B . . 109.6 ?
H9A C9 H9B . . 108.1 ?
C11 C10 C9 . . 112.83(11) ?
C11 C10 H10A . . 109.0 ?
C9 C10 H10A . . 109.0 ?
C11 C10 H10B . . 109.0 ?
C9 C10 H10B . . 109.0 ?
H10A C10 H10B . . 107.8 ?
C12 C11 C10 . . 113.17(12) ?
C12 C11 H11A . . 108.9 ?
C10 C11 H11A . . 108.9 ?
C12 C11 H11B . . 108.9 ?
C10 C11 H11B . . 108.9 ?
H11A C11 H11B . . 107.8 ?
C11 C12 H12A . . 109.5 ?
C11 C12 H12B . . 109.5 ?
H12A C12 H12B . . 109.5 ?
C11 C12 H12C . . 109.5 ?
H12A C12 H12C . . 109.5 ?
H12B C12 H12C . . 109.5 ?
C14 C13 S2 . . 106.10(9) ?
C14 C13 H13A . . 110.5 ?
S2 C13 H13A . . 110.5 ?
C14 C13 H13B . . 110.5 ?
S2 C13 H13B . . 110.5 ?
H13A C13 H13B . . 108.7 ?
C15 C14 C19 . . 119.24(13) ?
C15 C14 C13 . . 121.02(13) ?
C19 C14 C13 . . 119.71(13) ?
C14 C15 C16 . . 121.27(13) ?
C14 C15 H15 . . 119.4 ?
C16 C15 H15 . . 119.4 ?
C17 C16 C15 . . 118.48(13) ?
C17 C16 C20 . . 121.12(13) ?
C15 C16 C20 . . 120.40(14) ?
C18 C17 C16 . . 120.63(13) ?
C18 C17 H17 . . 119.7 ?
C16 C17 H17 . . 119.7 ?
C19 C18 C17 . . 120.35(14) ?
C19 C18 H18 . . 119.8 ?
C17 C18 H18 . . 119.8 ?
C18 C19 C14 . . 120.03(13) ?
C18 C19 H19 . . 120.0 ?
C14 C19 H19 . . 120.0 ?
C16 C20 H20A . . 109.5 ?
C16 C20 H20B . . 109.5 ?
H20A C20 H20B . . 109.5 ?
C16 C20 H20C . . 109.5 ?
H20A C20 H20C . . 109.5 ?
H20B C20 H20C . . 109.5 ?

loop_
_geom_bond_atom_site_label_1
_geom_bond_atom_site_label_2
_geom_bond_site_symmetry_2
_geom_bond_distance
_geom_bond_publ_flag
S1 C1 . 1.6663(13) ?
S2 C1 . 1.7497(13) ?
S2 C13 . 1.8229(14) ?
N1 C1 . 1.3434(18) ?
N1 N2 . 1.3820(16) ?
N1 H1N . 0.872(9) ?
N2 C2 . 1.2888(18) ?
C2 C3 . 1.4889(19) ?
C2 C9 . 1.5061(18) ?
C3 C4 . 1.394(2) ?
C3 C8 . 1.397(2) ?
C4 C5 . 1.387(2) ?
C4 H4 . 0.9500 ?
C5 C6 . 1.381(2) ?
C5 H5 . 0.9500 ?
C6 C7 . 1.386(2) ?
C6 H6 . 0.9500 ?
C7 C8 . 1.386(2) ?
C7 H7 . 0.9500 ?
C8 H8 . 0.9500 ?
C9 C10 . 1.5377(19) ?
C9 H9A . 0.9900 ?
C9 H9B . 0.9900 ?
C10 C11 . 1.5224(19) ?
C10 H10A . 0.9900 ?
C10 H10B . 0.9900 ?
C11 C12 . 1.522(2) ?
C11 H11A . 0.9900 ?
C11 H11B . 0.9900 ?
C12 H12A . 0.9800 ?
C12 H12B . 0.9800 ?
C12 H12C . 0.9800 ?
C13 C14 . 1.5111(18) ?
C13 H13A . 0.9900 ?
C13 H13B . 0.9900 ?
C14 C15 . 1.389(2) ?
C14 C19 . 1.394(2) ?
C15 C16 . 1.399(2) ?
C15 H15 . 0.9500 ?
C16 C17 . 1.391(2) ?
C16 C20 . 1.508(2) ?
C17 C18 . 1.388(2) ?
C17 H17 . 0.9500 ?
C18 C19 . 1.383(2) ?
C18 H18 . 0.9500 ?
C19 H19 . 0.9500 ?
C20 H20A . 0.9800 ?
C20 H20B . 0.9800 ?
C20 H20C . 0.9800 ?

loop_
_geom_hbond_atom_site_label_D
_geom_hbond_atom_site_label_H
_geom_hbond_atom_site_label_A
_geom_hbond_site_symmetry_A
_geom_hbond_distance_DH
_geom_hbond_distance_HA
_geom_hbond_distance_DA
_geom_hbond_angle_DHA
N1 H1N S1 3_566 0.872(14) 2.643(14) 3.4926(12) 165.1(14)
C9 H9B S1 3_566 0.99 2.77 3.7576(14) 178
C12 H12C Cg1 3_565 0.98 2.81 3.7162(14) 155

loop_
_geom_torsion_atom_site_label_1
_geom_torsion_atom_site_label_2
_geom_torsion_atom_site_label_3
_geom_torsion_atom_site_label_4
_geom_torsion_site_symmetry_1
_geom_torsion_site_symmetry_2
_geom_torsion_site_symmetry_3
_geom_torsion_site_symmetry_4
_geom_torsion
_geom_torsion_publ_flag
C1 N1 N2 C2 . . . . 167.00(12) ?
N2 N1 C1 S1 . . . . 176.84(10) ?
N2 N1 C1 S2 . . . . -4.54(15) ?
C13 S2 C1 N1 . . . . -179.56(10) ?
C13 S2 C1 S1 . . . . -0.98(11) ?
N1 N2 C2 C3 . . . . -178.88(11) ?
N1 N2 C2 C9 . . . . -4.3(2) ?
N2 C2 C3 C4 . . . . 171.08(12) ?
C9 C2 C3 C4 . . . . -3.72(19) ?
N2 C2 C3 C8 . . . . -6.59(18) ?
C9 C2 C3 C8 . . . . 178.62(12) ?
C8 C3 C4 C5 . . . . 0.9(2) ?
C2 C3 C4 C5 . . . . -176.83(13) ?
C3 C4 C5 C6 . . . . -0.6(2) ?
C4 C5 C6 C7 . . . . 0.0(2) ?
C5 C6 C7 C8 . . . . 0.5(2) ?
C6 C7 C8 C3 . . . . -0.2(2) ?
C4 C3 C8 C7 . . . . -0.4(2) ?
C2 C3 C8 C7 . . . . 177.31(13) ?
N2 C2 C9 C10 . . . . -84.33(16) ?
C3 C2 C9 C10 . . . . 89.91(14) ?
C2 C9 C10 C11 . . . . 173.76(11) ?
C9 C10 C11 C12 . . . . 179.86(12) ?
C1 S2 C13 C14 . . . . -163.64(10) ?
S2 C13 C14 C15 . . . . -97.18(14) ?
S2 C13 C14 C19 . . . . 80.75(14) ?
C19 C14 C15 C16 . . . . 0.1(2) ?
C13 C14 C15 C16 . . . . 178.05(12) ?
C14 C15 C16 C17 . . . . -0.1(2) ?
C14 C15 C16 C20 . . . . -179.68(14) ?
C15 C16 C17 C18 . . . . 0.1(2) ?
C20 C16 C17 C18 . . . . 179.67(15) ?
C16 C17 C18 C19 . . . . -0.1(2) ?
C17 C18 C19 C14 . . . . 0.1(2) ?
C15 C14 C19 C18 . . . . -0.1(2) ?
C13 C14 C19 C18 . . . . -178.05(13) ?

loop_
_cod_related_entry_id
_cod_related_entry_database
_cod_related_entry_code
1 ChemSpider 30656708
